data_4300905
loop_
_publ_author_name
'Richards, Philip I.'
'Steiner, Alexander'

_publ_section_title
;
 A Spirocyclic System Comprising Both Phosphazane and Phosphazene Rings
;
_journal_coden_ASTM INOCAJ
_journal_issue 2
_journal_name_full 'Inorganic Chemistry'
_journal_page_first 275
_journal_page_last 281
_journal_paper_doi 10.1021/ic048665f
_journal_volume 44
_journal_year 2005
_chemical_formula_sum 'C43 H74 Cl3 N9 P6'
_chemical_formula_weight 1009.28
_space_group_IT_number 14
_symmetry_cell_setting monoclinic
_symmetry_space_group_name_Hall '-P 2yn'
_symmetry_space_group_name_H-M 'P 1 21/n 1'
_cell_angle_alpha 90.00
_cell_angle_beta 91.729(4)
_cell_angle_gamma 90.00
_cell_formula_units_Z 4
_cell_length_a 16.132(4)
_cell_length_b 16.755(4)
_cell_length_c 19.004(4)
_cell_measurement_temperature 150(2)
_cell_volume 5135(2)
_diffrn_ambient_temperature 150(2)
_exptl_crystal_density_diffrn 1.306
_cod_duplicate_entry 4308370
_cod_original_sg_symbol_H-M 'P 21/n'
_cod_database_code 4300905

loop_
_symmetry_equiv_pos_as_xyz
'x, y, z'
'-x+1/2, y+1/2, -z+1/2'
'-x, -y, -z'
'x-1/2, -y-1/2, z-1/2'

loop_
_atom_site_label
_atom_site_type_symbol
_atom_site_fract_x
_atom_site_fract_y
_atom_site_fract_z
_atom_site_U_iso_or_equiv
_atom_site_adp_type
_atom_site_occupancy
_atom_site_symmetry_multiplicity
_atom_site_calc_flag
_atom_site_refinement_flags
_atom_site_disorder_assembly
_atom_site_disorder_group
P1 P 0.37326(9) 0.92457(9) 0.20494(8) 0.0265(4) Uani 1 1 d . . .
N1 N 0.3601(3) 0.8398(3) 0.2410(3) 0.0323(13) Uani 1 1 d . . .
P2 P 0.36289(9) 0.82693(9) 0.32416(8) 0.0274(4) Uani 1 1 d . A .
N2 N 0.3649(3) 0.9060(3) 0.3702(3) 0.0315(12) Uani 1 1 d . A .
P3 P 0.37402(9) 0.99350(9) 0.33957(8) 0.0266(4) Uani 1 1 d . . .
N3 N 0.3829(3) 0.9986(3) 0.2570(3) 0.0292(12) Uani 1 1 d . A .
P4 P 0.38070(10) 0.93762(11) 0.07277(9) 0.0352(5) Uani 1 1 d . . .
Cl1 Cl 0.36340(11) 0.81979(11) 0.03065(9) 0.0502(5) Uani 1 1 d . . .
P5 P 0.36084(12) 0.68833(10) 0.37658(10) 0.0422(5) Uani 1 1 d . A .
Cl2 Cl 0.36597(14) 0.70085(12) 0.48899(10) 0.0619(6) Uani 1 1 d . . .
P6 P 0.37677(13) 1.11149(15) 0.42344(17) 0.0331(7) Uani 0.844(5) 1 d PU A 1
Cl3 Cl 0.39253(12) 1.21674(11) 0.36239(12) 0.0469(8) Uani 0.844(5) 1 d PU A 1
P6' P 0.3722(6) 1.1399(8) 0.3841(8) 0.028(3) Uani 0.156(5) 1 d PU A 2
Cl3' Cl 0.3579(6) 1.1326(7) 0.4952(6) 0.043(4) Uani 0.156(5) 1 d PU A 2
N4 N 0.4458(3) 0.9261(3) 0.1440(3) 0.0342(13) Uani 1 1 d . . .
C41 C 0.5365(4) 0.9262(4) 0.1498(4) 0.0363(16) Uani 1 1 d . . .
H41 H 0.5528 0.9261 0.2010 0.044 Uiso 1 1 calc R . .
C42 C 0.5723(4) 1.0011(4) 0.1170(4) 0.0465(19) Uani 1 1 d . . .
H42A H 0.5522 1.0487 0.1423 0.056 Uiso 1 1 calc R . .
H42B H 0.5527 1.0051 0.0673 0.056 Uiso 1 1 calc R . .
C43 C 0.6679(4) 1.0000(5) 0.1204(4) 0.057(2) Uani 1 1 d . . .
H43A H 0.6891 1.0474 0.0955 0.069 Uiso 1 1 calc R . .
H43B H 0.6876 1.0032 0.1702 0.069 Uiso 1 1 calc R . .
C44 C 0.7022(4) 0.9249(5) 0.0872(4) 0.061(2) Uani 1 1 d . . .
H44A H 0.6881 0.9247 0.0362 0.073 Uiso 1 1 calc R . .
H44B H 0.7634 0.9246 0.0931 0.073 Uiso 1 1 calc R . .
C45 C 0.6674(5) 0.8512(5) 0.1205(5) 0.064(2) Uani 1 1 d . . .
H45A H 0.6866 0.8485 0.1705 0.077 Uiso 1 1 calc R . .
H45B H 0.6885 0.8033 0.0963 0.077 Uiso 1 1 calc R . .
C46 C 0.5721(4) 0.8508(5) 0.1165(4) 0.053(2) Uani 1 1 d . . .
H46A H 0.5529 0.8475 0.0666 0.063 Uiso 1 1 calc R . .
H46B H 0.5513 0.8032 0.1412 0.063 Uiso 1 1 calc R . .
N5 N 0.4316(3) 0.7562(3) 0.3503(3) 0.0373(13) Uani 1 1 d D . .
C51 C 0.5164(5) 0.7641(6) 0.3746(6) 0.045(3) Uiso 0.733(9) 1 d PDU B 1
H51 H 0.5190 0.7916 0.4213 0.054 Uiso 0.733(9) 1 calc PR B 1
C52 C 0.5538(6) 0.6793(6) 0.3814(6) 0.062(3) Uiso 0.733(9) 1 d PDU B 1
H52A H 0.5225 0.6475 0.4155 0.075 Uiso 0.733(9) 1 calc PR B 1
H52B H 0.5504 0.6518 0.3352 0.075 Uiso 0.733(9) 1 calc PR B 1
C53 C 0.6452(7) 0.6871(8) 0.4067(7) 0.079(4) Uiso 0.733(9) 1 d PDU B 1
H53A H 0.6473 0.7104 0.4546 0.095 Uiso 0.733(9) 1 calc PR B 1
H53B H 0.6704 0.6333 0.4095 0.095 Uiso 0.733(9) 1 calc PR B 1
C54 C 0.6947(7) 0.7383(7) 0.3589(7) 0.084(4) Uiso 0.733(9) 1 d PDU B 1
H54A H 0.6998 0.7108 0.3131 0.101 Uiso 0.733(9) 1 calc PR B 1
H54B H 0.7512 0.7453 0.3797 0.101 Uiso 0.733(9) 1 calc PR B 1
C55 C 0.6553(6) 0.8205(6) 0.3463(6) 0.062(3) Uiso 0.733(9) 1 d PDU B 1
H55A H 0.6870 0.8499 0.3108 0.075 Uiso 0.733(9) 1 calc PR B 1
H55B H 0.6579 0.8516 0.3906 0.075 Uiso 0.733(9) 1 calc PR B 1
C56 C 0.5642(5) 0.8124(6) 0.3205(5) 0.046(3) Uiso 0.733(9) 1 d PDU B 1
H56A H 0.5391 0.8659 0.3147 0.056 Uiso 0.733(9) 1 calc PR B 1
H56B H 0.5615 0.7850 0.2743 0.056 Uiso 0.733(9) 1 calc PR B 1
C51' C 0.5255(7) 0.7572(11) 0.3496(10) 0.010(5) Uiso 0.267(9) 1 d PDU B 2
H51' H 0.5391 0.8131 0.3355 0.012 Uiso 0.267(9) 1 calc PR B 2
C52' C 0.5626(15) 0.706(3) 0.2928(16) 0.143(17) Uiso 0.267(9) 1 d PDU B 2
H52C H 0.5408 0.7243 0.2462 0.172 Uiso 0.267(9) 1 calc PR B 2
H52D H 0.5458 0.6502 0.2994 0.172 Uiso 0.267(9) 1 calc PR B 2
C53' C 0.6588(15) 0.712(2) 0.2949(15) 0.102(12) Uiso 0.267(9) 1 d PDU B 2
H53C H 0.6819 0.6781 0.2576 0.122 Uiso 0.267(9) 1 calc PR B 2
H53D H 0.6764 0.7679 0.2869 0.122 Uiso 0.267(9) 1 calc PR B 2
C54' C 0.689(2) 0.684(2) 0.3661(17) 0.116(13) Uiso 0.267(9) 1 d PDU B 2
H54C H 0.7507 0.6805 0.3671 0.139 Uiso 0.267(9) 1 calc PR B 2
H54D H 0.6669 0.6303 0.3756 0.139 Uiso 0.267(9) 1 calc PR B 2
C55' C 0.6620(15) 0.742(3) 0.4222(17) 0.119(13) Uiso 0.267(9) 1 d PDU B 2
H55C H 0.6860 0.7952 0.4132 0.142 Uiso 0.267(9) 1 calc PR B 2
H55D H 0.6831 0.7235 0.4689 0.142 Uiso 0.267(9) 1 calc PR B 2
C56' C 0.5668(15) 0.748(3) 0.4226(11) 0.111(12) Uiso 0.267(9) 1 d PDU B 2
H56C H 0.5445 0.7000 0.4453 0.133 Uiso 0.267(9) 1 calc PR B 2
H56D H 0.5517 0.7949 0.4516 0.133 Uiso 0.267(9) 1 calc PR B 2
N6 N 0.4438(3) 1.0475(3) 0.3863(3) 0.0339(13) Uani 1 1 d . A .
C61 C 0.5355(4) 1.0470(4) 0.3862(3) 0.0393(17) Uani 1 1 d . . .
H61 H 0.5532 0.9898 0.3887 0.047 Uiso 1 1 calc R A .
C62 C 0.5696(4) 1.0807(5) 0.3206(4) 0.054(2) Uani 1 1 d . A .
H62A H 0.5505 1.1365 0.3148 0.065 Uiso 1 1 calc R . .
H62B H 0.5480 1.0497 0.2796 0.065 Uiso 1 1 calc R . .
C63 C 0.6649(5) 1.0790(5) 0.3214(4) 0.057(2) Uani 1 1 d . . .
H63A H 0.6844 1.0230 0.3202 0.069 Uiso 1 1 calc R A .
H63B H 0.6850 1.1066 0.2792 0.069 Uiso 1 1 calc R . .
C64 C 0.7001(4) 1.1200(5) 0.3876(4) 0.057(2) Uani 1 1 d . A .
H64A H 0.7612 1.1146 0.3892 0.068 Uiso 1 1 calc R . .
H64B H 0.6866 1.1776 0.3855 0.068 Uiso 1 1 calc R . .
C65 C 0.6666(4) 1.0857(5) 0.4516(4) 0.055(2) Uani 1 1 d . . .
H65A H 0.6886 1.1157 0.4930 0.067 Uiso 1 1 calc R A .
H65B H 0.6855 1.0297 0.4564 0.067 Uiso 1 1 calc R . .
C66 C 0.5716(4) 1.0878(4) 0.4511(4) 0.0472(19) Uani 1 1 d . A .
H66A H 0.5517 1.0608 0.4937 0.057 Uiso 1 1 calc R . .
H66B H 0.5525 1.1440 0.4521 0.057 Uiso 1 1 calc R . .
N7 N 0.3076(3) 0.9416(3) 0.1364(2) 0.0291(12) Uani 1 1 d . . .
C71 C 0.2196(4) 0.9234(4) 0.1287(3) 0.0318(15) Uani 1 1 d . . .
H71 H 0.2143 0.8640 0.1265 0.038 Uiso 1 1 calc R . .
C72 C 0.1833(4) 0.9566(4) 0.0594(3) 0.0359(16) Uani 1 1 d . . .
H72A H 0.1914 1.0151 0.0582 0.043 Uiso 1 1 calc R . .
H72B H 0.2130 0.9331 0.0195 0.043 Uiso 1 1 calc R . .
C73 C 0.0906(4) 0.9374(5) 0.0514(4) 0.052(2) Uani 1 1 d . . .
H73A H 0.0676 0.9641 0.0086 0.062 Uiso 1 1 calc R . .
H73B H 0.0835 0.8791 0.0450 0.062 Uiso 1 1 calc R . .
C74 C 0.0434(4) 0.9636(5) 0.1133(4) 0.053(2) Uani 1 1 d . . .
H74A H -0.0145 0.9445 0.1078 0.064 Uiso 1 1 calc R . .
H74B H 0.0422 1.0226 0.1146 0.064 Uiso 1 1 calc R . .
C75 C 0.0802(4) 0.9329(4) 0.1824(4) 0.0476(19) Uani 1 1 d . . .
H75A H 0.0715 0.8745 0.1853 0.057 Uiso 1 1 calc R . .
H75B H 0.0511 0.9580 0.2219 0.057 Uiso 1 1 calc R . .
C76 C 0.1726(4) 0.9509(4) 0.1897(4) 0.0450(18) Uani 1 1 d . . .
H76A H 0.1803 1.0092 0.1952 0.054 Uiso 1 1 calc R . .
H76B H 0.1954 0.9248 0.2328 0.054 Uiso 1 1 calc R . .
N8 N 0.2930(3) 0.7596(3) 0.3477(3) 0.0361(13) Uani 1 1 d D . .
C81 C 0.2054(7) 0.7577(10) 0.3562(9) 0.020(6) Uiso 0.33 1 d PDU B 1
H81 H 0.1824 0.8014 0.3256 0.024 Uiso 0.33 1 calc PR B 1
C82 C 0.1697(11) 0.6792(13) 0.3247(15) 0.043(9) Uiso 0.33 1 d PDU B 1
H82A H 0.1873 0.6727 0.2756 0.052 Uiso 0.33 1 calc PR B 1
H82B H 0.1906 0.6330 0.3525 0.052 Uiso 0.33 1 calc PR B 1
C83 C 0.0747(10) 0.6827(13) 0.3266(10) 0.035(6) Uiso 0.33 1 d PDU B 1
H83A H 0.0536 0.7262 0.2957 0.042 Uiso 0.33 1 calc PR B 1
H83B H 0.0507 0.6317 0.3092 0.042 Uiso 0.33 1 calc PR B 1
C84 C 0.0494(13) 0.6974(14) 0.4017(10) 0.043(6) Uiso 0.33 1 d PDU B 1
H84A H 0.0708 0.6534 0.4320 0.052 Uiso 0.33 1 calc PR B 1
H84B H -0.0119 0.6968 0.4034 0.052 Uiso 0.33 1 calc PR B 1
C85 C 0.0815(9) 0.7762(13) 0.4309(11) 0.036(5) Uiso 0.33 1 d PDU B 1
H85A H 0.0629 0.7835 0.4797 0.044 Uiso 0.33 1 calc PR B 1
H85B H 0.0592 0.8208 0.4019 0.044 Uiso 0.33 1 calc PR B 1
C86 C 0.1772(9) 0.7764(13) 0.4301(9) 0.039(5) Uiso 0.33 1 d PDU B 1
H86A H 0.1985 0.8293 0.4451 0.047 Uiso 0.33 1 calc PR B 1
H86B H 0.1995 0.7359 0.4635 0.047 Uiso 0.33 1 calc PR B 1
C81' C 0.2016(7) 0.7610(8) 0.3229(10) 0.024(6) Uiso 0.33 1 d PDU B 2
H81' H 0.2025 0.7703 0.2709 0.029 Uiso 0.33 1 calc PR B 2
C82' C 0.1556(13) 0.6816(10) 0.3315(10) 0.027(7) Uiso 0.33 1 d PDU B 2
H82C H 0.1047 0.6818 0.3010 0.033 Uiso 0.33 1 calc PR B 2
H82D H 0.1914 0.6374 0.3159 0.033 Uiso 0.33 1 calc PR B 2
C83' C 0.1321(12) 0.6672(10) 0.4077(9) 0.047(5) Uiso 0.33 1 d PDU B 2
H83C H 0.0988 0.6177 0.4099 0.057 Uiso 0.33 1 calc PR B 2
H83D H 0.1834 0.6589 0.4367 0.057 Uiso 0.33 1 calc PR B 2
C84' C 0.0834(12) 0.7350(10) 0.4387(10) 0.042(5) Uiso 0.33 1 d PDU B 2
H84C H 0.0767 0.7253 0.4896 0.050 Uiso 0.33 1 calc PR B 2
H84D H 0.0274 0.7368 0.4159 0.050 Uiso 0.33 1 calc PR B 2
C85' C 0.1262(14) 0.8148(10) 0.4286(8) 0.045(5) Uiso 0.33 1 d PDU B 2
H85C H 0.1776 0.8165 0.4584 0.054 Uiso 0.33 1 calc PR B 2
H85D H 0.0893 0.8582 0.4443 0.054 Uiso 0.33 1 calc PR B 2
C86' C 0.1478(10) 0.8290(9) 0.3518(8) 0.036(4) Uiso 0.33 1 d PDU B 2
H86C H 0.1781 0.8801 0.3481 0.044 Uiso 0.33 1 calc PR B 2
H86D H 0.0960 0.8333 0.3228 0.044 Uiso 0.33 1 calc PR B 2
C81" C 0.2028(8) 0.7561(12) 0.3402(14) 0.052(11) Uiso 0.33 1 d PDU B 3
H81" H 0.1828 0.7755 0.2929 0.063 Uiso 0.33 1 calc PR B 3
C82" C 0.1768(10) 0.6680(10) 0.3530(13) 0.039(6) Uiso 0.33 1 d PDU B 3
H82E H 0.1991 0.6327 0.3163 0.046 Uiso 0.33 1 calc PR B 3
H82F H 0.1980 0.6495 0.3996 0.046 Uiso 0.33 1 calc PR B 3
C83" C 0.0823(10) 0.6672(11) 0.3498(12) 0.039(6) Uiso 0.33 1 d PDU B 3
H83E H 0.0625 0.6848 0.3024 0.047 Uiso 0.33 1 calc PR B 3
H83F H 0.0625 0.6120 0.3570 0.047 Uiso 0.33 1 calc PR B 3
C84" C 0.0454(12) 0.7213(10) 0.4049(11) 0.035(6) Uiso 0.33 1 d PDU B 3
H84E H -0.0158 0.7205 0.3996 0.042 Uiso 0.33 1 calc PR B 3
H84F H 0.0607 0.7009 0.4524 0.042 Uiso 0.33 1 calc PR B 3
C85" C 0.0762(10) 0.8063(10) 0.3980(13) 0.047(5) Uiso 0.33 1 d PDU B 3
H85E H 0.0549 0.8390 0.4369 0.056 Uiso 0.33 1 calc PR B 3
H85F H 0.0547 0.8292 0.3530 0.056 Uiso 0.33 1 calc PR B 3
C86" C 0.1711(9) 0.8092(11) 0.4000(12) 0.040(5) Uiso 0.33 1 d PDU B 3
H86E H 0.1930 0.7897 0.4461 0.048 Uiso 0.33 1 calc PR B 3
H86F H 0.1902 0.8649 0.3937 0.048 Uiso 0.33 1 calc PR B 3
N9 N 0.3062(3) 1.0574(3) 0.3732(3) 0.0409(14) Uani 1 1 d . A .
C91 C 0.2150(4) 1.0609(4) 0.3670(4) 0.0430(18) Uani 1 1 d . . .
H91 H 0.1965 1.0173 0.3343 0.052 Uiso 1 1 calc R A .
C92 C 0.1833(4) 1.1389(5) 0.3360(5) 0.062(2) Uani 1 1 d . A .
H92A H 0.2076 1.1471 0.2893 0.074 Uiso 1 1 calc R . .
H92B H 0.2015 1.1836 0.3669 0.074 Uiso 1 1 calc R . .
C93 C 0.0888(4) 1.1396(5) 0.3280(5) 0.067(2) Uani 1 1 d . . .
H93A H 0.0702 1.1925 0.3105 0.080 Uiso 1 1 calc R A .
H93B H 0.0709 1.0991 0.2927 0.080 Uiso 1 1 calc R . .
C94 C 0.0490(4) 1.1225(5) 0.3960(5) 0.059(2) Uani 1 1 d . A .
H94A H -0.0118 1.1191 0.3881 0.071 Uiso 1 1 calc R . .
H94B H 0.0607 1.1668 0.4292 0.071 Uiso 1 1 calc R . .
C95 C 0.0800(5) 1.0461(6) 0.4277(5) 0.074(3) Uani 1 1 d . . .
H95A H 0.0623 1.0009 0.3973 0.089 Uiso 1 1 calc R A .
H95B H 0.0555 1.0386 0.4744 0.089 Uiso 1 1 calc R . .
C96 C 0.1752(5) 1.0463(6) 0.4361(5) 0.073(3) Uani 1 1 d . A .
H96A H 0.1927 1.0884 0.4700 0.088 Uiso 1 1 calc R . .
H96B H 0.1941 0.9942 0.4553 0.088 Uiso 1 1 calc R . .
C11 C 0.8793(9) 0.8689(5) 0.2528(5) 0.040(4) Uiso 0.518(13) 1 d PDU C 1
C12 C 0.8855(10) 0.8379(7) 0.3205(6) 0.055(4) Uiso 0.518(13) 1 d PDU C 1
H12 H 0.8918 0.7821 0.3277 0.066 Uiso 0.518(13) 1 calc PR C 1
C13 C 0.8824(11) 0.8915(8) 0.3800(6) 0.067(5) Uiso 0.518(13) 1 d PDU C 1
H13 H 0.8872 0.8711 0.4266 0.080 Uiso 0.518(13) 1 calc PR C 1
C14 C 0.8727(11) 0.9688(7) 0.3694(7) 0.050(4) Uiso 0.518(13) 1 d PDU C 1
H14 H 0.8689 1.0028 0.4092 0.060 Uiso 0.518(13) 1 calc PR C 1
C15 C 0.8681(11) 1.0012(7) 0.3061(7) 0.048(4) Uiso 0.518(13) 1 d PDU C 1
H15 H 0.8637 1.0575 0.3011 0.057 Uiso 0.518(13) 1 calc PR C 1
C16 C 0.8698(9) 0.9508(6) 0.2444(6) 0.042(4) Uiso 0.518(13) 1 d PDU C 1
H16 H 0.8644 0.9734 0.1986 0.050 Uiso 0.518(13) 1 calc PR C 1
C17 C 0.8834(10) 0.8176(7) 0.1929(7) 0.069(5) Uiso 0.518(13) 1 d PDU C 1
H17A H 0.8781 0.8495 0.1497 0.103 Uiso 0.518(13) 1 calc PR C 1
H17B H 0.8382 0.7786 0.1938 0.103 Uiso 0.518(13) 1 calc PR C 1
H17C H 0.9368 0.7896 0.1939 0.103 Uiso 0.518(13) 1 calc PR C 1
C11' C 0.8714(18) 0.9567(11) 0.2795(8) 0.055(8) Uiso 0.241(6) 1 d PDU C 2
C12' C 0.872(3) 0.8981(12) 0.2279(8) 0.067(11) Uiso 0.241(6) 1 d PDU C 2
H12' H 0.8648 0.9119 0.1796 0.081 Uiso 0.241(6) 1 calc PR C 2
C13' C 0.883(2) 0.8156(11) 0.2486(11) 0.067(9) Uiso 0.241(6) 1 d PDU C 2
H13' H 0.8864 0.7752 0.2137 0.081 Uiso 0.241(6) 1 calc PR C 2
C14' C 0.888(3) 0.7966(13) 0.3160(11) 0.119(13) Uiso 0.241(6) 1 d PDU C 2
H14' H 0.8962 0.7422 0.3284 0.142 Uiso 0.241(6) 1 calc PR C 2
C15' C 0.882(2) 0.8498(13) 0.3668(10) 0.061(9) Uiso 0.241(6) 1 d PDU C 2
H15' H 0.8816 0.8329 0.4146 0.074 Uiso 0.241(6) 1 calc PR C 2
C16' C 0.876(3) 0.9337(13) 0.3497(9) 0.075(10) Uiso 0.241(6) 1 d PDU C 2
H16' H 0.8762 0.9727 0.3861 0.090 Uiso 0.241(6) 1 calc PR C 2
C17' C 0.870(4) 1.0394(13) 0.2607(13) 0.120(17) Uiso 0.241(6) 1 d PDU C 2
H17D H 0.8691 1.0721 0.3034 0.180 Uiso 0.241(6) 1 calc PR C 2
H17E H 0.8209 1.0507 0.2310 0.180 Uiso 0.241(6) 1 calc PR C 2
H17F H 0.9202 1.0522 0.2347 0.180 Uiso 0.241(6) 1 calc PR C 2
C11" C 0.8792(15) 0.8462(9) 0.2803(8) 0.033(6) Uiso 0.241(6) 1 d PDU C 3
C12" C 0.875(3) 0.8898(11) 0.2181(8) 0.057(10) Uiso 0.241(6) 1 d PDU C 3
H12" H 0.8771 0.8635 0.1739 0.068 Uiso 0.241(6) 1 calc PR C 3
C13" C 0.867(2) 0.9757(10) 0.2214(11) 0.051(8) Uiso 0.241(6) 1 d PDU C 3
H13" H 0.8629 1.0061 0.1793 0.061 Uiso 0.241(6) 1 calc PR C 3
C14" C 0.866(2) 1.0117(12) 0.2832(11) 0.034(7) Uiso 0.241(6) 1 d PDU C 3
H14" H 0.8596 1.0680 0.2842 0.041 Uiso 0.241(6) 1 calc PR C 3
C15" C 0.875(3) 0.9732(12) 0.3435(10) 0.072(10) Uiso 0.241(6) 1 d PDU C 3
H15" H 0.8764 1.0019 0.3866 0.086 Uiso 0.241(6) 1 calc PR C 3
C16" C 0.8812(19) 0.8871(13) 0.3439(8) 0.042(7) Uiso 0.241(6) 1 d PDU C 3
H16" H 0.8867 0.8588 0.3871 0.051 Uiso 0.241(6) 1 calc PR C 3
C17" C 0.887(2) 0.7612(12) 0.2787(12) 0.080(11) Uiso 0.241(6) 1 d PDU C 3
H17G H 0.8908 0.7406 0.3270 0.120 Uiso 0.241(6) 1 calc PR C 3
H17H H 0.9377 0.7467 0.2542 0.120 Uiso 0.241(6) 1 calc PR C 3
H17I H 0.8389 0.7379 0.2539 0.120 Uiso 0.241(6) 1 calc PR C 3

loop_
_atom_site_aniso_label
_atom_site_aniso_U_11
_atom_site_aniso_U_22
_atom_site_aniso_U_33
_atom_site_aniso_U_23
_atom_site_aniso_U_13
_atom_site_aniso_U_12
P1 0.0224(8) 0.0264(9) 0.0307(10) 0.0043(7) 0.0008(7) 0.0013(6)
N1 0.038(3) 0.019(3) 0.040(3) -0.005(2) 0.006(2) -0.003(2)
P2 0.0318(9) 0.0177(9) 0.0329(10) 0.0030(7) 0.0040(7) -0.0031(6)
N2 0.036(3) 0.028(3) 0.031(3) -0.001(2) 0.005(2) -0.006(2)
P3 0.0204(8) 0.0203(9) 0.0391(10) -0.0041(7) 0.0008(7) -0.0041(6)
N3 0.022(3) 0.013(3) 0.052(3) 0.002(2) 0.000(2) -0.0034(19)
P4 0.0303(9) 0.0441(11) 0.0311(10) 0.0099(8) 0.0004(7) 0.0019(7)
Cl1 0.0576(12) 0.0495(11) 0.0435(11) -0.0035(8) 0.0007(8) 0.0106(8)
P5 0.0647(13) 0.0201(9) 0.0416(11) 0.0079(8) 0.0001(9) -0.0074(8)
Cl2 0.0896(15) 0.0546(13) 0.0414(12) 0.0123(9) 0.0009(10) -0.0272(10)
P6 0.0319(12) 0.0232(13) 0.0443(19) -0.0075(12) 0.0030(11) -0.0070(9)
Cl3 0.0409(12) 0.0184(11) 0.0811(17) 0.0023(10) -0.0013(10) 0.0007(8)
P6' 0.026(6) 0.024(7) 0.035(8) 0.007(6) -0.008(5) -0.002(5)
Cl3' 0.038(6) 0.048(7) 0.043(8) -0.015(5) -0.001(5) -0.008(5)
N4 0.028(3) 0.050(3) 0.025(3) 0.010(2) 0.001(2) 0.004(2)
C41 0.025(3) 0.045(4) 0.039(4) 0.013(3) 0.007(3) 0.007(3)
C42 0.026(4) 0.057(5) 0.056(5) 0.018(4) 0.008(3) 0.007(3)
C43 0.032(4) 0.085(6) 0.055(5) 0.021(4) 0.001(3) -0.007(4)
C44 0.031(4) 0.101(7) 0.051(5) 0.016(5) 0.008(4) 0.017(4)
C45 0.046(5) 0.077(6) 0.070(6) -0.001(5) 0.006(4) 0.027(4)
C46 0.046(4) 0.057(5) 0.055(5) 0.006(4) -0.001(4) 0.018(4)
N5 0.046(3) 0.021(3) 0.045(3) 0.015(2) -0.001(3) 0.002(2)
N6 0.023(3) 0.030(3) 0.048(3) -0.013(3) -0.005(2) -0.003(2)
C61 0.025(4) 0.047(4) 0.046(4) -0.019(3) 0.007(3) -0.012(3)
C62 0.040(4) 0.065(5) 0.057(5) -0.005(4) -0.001(4) -0.009(4)
C63 0.044(5) 0.074(6) 0.054(5) -0.007(4) 0.008(4) -0.007(4)
C64 0.037(4) 0.062(5) 0.071(6) -0.016(4) 0.001(4) -0.014(4)
C65 0.037(4) 0.078(6) 0.051(5) -0.011(4) 0.000(4) -0.016(4)
C66 0.038(4) 0.058(5) 0.046(5) -0.009(4) 0.006(3) -0.010(3)
N7 0.029(3) 0.030(3) 0.027(3) 0.006(2) -0.003(2) 0.002(2)
C71 0.025(3) 0.033(4) 0.037(4) 0.004(3) -0.005(3) -0.001(3)
C72 0.034(4) 0.031(4) 0.042(4) 0.007(3) -0.005(3) 0.002(3)
C73 0.037(4) 0.068(5) 0.048(5) 0.003(4) -0.011(3) 0.000(4)
C74 0.038(4) 0.055(5) 0.066(5) 0.001(4) -0.008(4) -0.003(3)
C75 0.031(4) 0.045(4) 0.067(5) -0.008(4) 0.004(4) -0.003(3)
C76 0.037(4) 0.051(5) 0.047(5) -0.002(4) -0.002(3) -0.004(3)
N8 0.040(3) 0.019(3) 0.050(4) 0.005(2) 0.006(3) -0.009(2)
N9 0.022(3) 0.028(3) 0.072(4) -0.024(3) 0.003(3) -0.004(2)
C91 0.030(4) 0.028(4) 0.071(5) -0.019(3) 0.004(3) -0.004(3)
C92 0.038(4) 0.077(6) 0.072(6) 0.016(5) 0.009(4) 0.003(4)
C93 0.031(4) 0.070(6) 0.099(7) 0.027(5) 0.001(4) 0.005(4)
C94 0.036(4) 0.052(5) 0.090(6) -0.011(4) 0.009(4) 0.002(3)
C95 0.038(5) 0.093(7) 0.092(7) 0.032(6) 0.004(4) -0.008(4)
C96 0.035(4) 0.085(7) 0.101(7) 0.034(5) 0.009(4) -0.001(4)

loop_
_geom_bond_atom_site_label_1
_geom_bond_atom_site_label_2
_geom_bond_distance
_geom_bond_site_symmetry_2
_geom_bond_publ_flag
P1 N3 1.591(5) . ?
P1 N1 1.594(5) . ?
P1 N4 1.671(5) . ?
P1 N7 1.679(5) . ?
P1 P4 2.528(2) . ?
N1 P2 1.594(5) . ?
P2 N2 1.587(5) . ?
P2 N8 1.665(5) . ?
P2 N5 1.687(5) . ?
P2 P5 2.527(2) . ?
N2 P3 1.586(5) . ?
P3 N3 1.583(5) . ?
P3 N9 1.671(5) . ?
P3 N6 1.678(5) . ?
P3 P6 2.539(3) . ?
P3 P6' 2.595(12) . ?
P4 N4 1.698(5) . ?
P4 N7 1.715(5) . ?
P4 Cl1 2.146(3) . ?
P5 N5 1.696(5) . ?
P5 N8 1.699(5) . ?
P5 Cl2 2.146(3) . ?
P6 N6 1.691(5) . ?
P6 N9 1.722(5) . ?
P6 Cl3 2.130(4) . ?
P6' N9 1.753(13) . ?
P6' N6 1.930(13) . ?
P6' Cl3' 2.135(19) . ?
N4 C41 1.464(8) . ?
C41 C42 1.523(9) . ?
C41 C46 1.533(9) . ?
C42 C43 1.543(9) . ?
C43 C44 1.520(11) . ?
C44 C45 1.505(11) . ?
C45 C46 1.537(10) . ?
N5 C51 1.436(9) . ?
N5 C51' 1.516(12) . ?
C51 C56 1.534(11) . ?
C51 C52 1.548(11) . ?
C52 C53 1.543(12) . ?
C53 C54 1.498(12) . ?
C54 C55 1.532(12) . ?
C55 C56 1.541(11) . ?
C51' C52' 1.511(15) . ?
C51' C56' 1.528(15) . ?
C52' C53' 1.554(16) . ?
C53' C54' 1.501(17) . ?
C54' C55' 1.515(16) . ?
C55' C56' 1.540(16) . ?
N6 C61 1.480(7) . ?
C61 C62 1.490(10) . ?
C61 C66 1.512(9) . ?
C62 C63 1.536(10) . ?
C63 C64 1.527(10) . ?
C64 C65 1.464(10) . ?
C65 C66 1.533(10) . ?
N7 C71 1.455(7) . ?
C71 C76 1.479(9) . ?
C71 C72 1.529(9) . ?
C72 C73 1.533(9) . ?
C73 C74 1.487(10) . ?
C74 C75 1.515(10) . ?
C75 C76 1.524(9) . ?
N8 C81 1.428(11) . ?
N8 C81" 1.460(14) . ?
N8 C81' 1.536(13) . ?
C81 C86 1.523(14) . ?
C81 C82 1.550(13) . ?
C82 C83 1.535(15) . ?
C83 C84 1.517(14) . ?
C84 C85 1.518(15) . ?
C85 C86 1.544(14) . ?
C81' C82' 1.535(13) . ?
C81' C86' 1.542(13) . ?
C82' C83' 1.527(15) . ?
C83' C84' 1.512(14) . ?
C84' C85' 1.519(14) . ?
C85' C86' 1.530(14) . ?
C81" C86" 1.544(15) . ?
C81" C82" 1.555(15) . ?
C82" C83" 1.524(14) . ?
C83" C84" 1.520(14) . ?
C84" C85" 1.516(15) . ?
C85" C86" 1.531(14) . ?
N9 C91 1.474(8) . ?
C91 C96 1.498(11) . ?
C91 C92 1.516(10) . ?
C92 C93 1.529(10) . ?
C93 C94 1.489(11) . ?
C94 C95 1.494(11) . ?
C95 C96 1.539(10) . ?
C11 C16 1.389(9) . ?
C11 C17 1.431(17) . ?
C11 C12 1.389(9) . ?
C12 C13 1.446(14) . ?
C13 C14 1.320(11) . ?
C14 C15 1.320(11) . ?
C15 C16 1.446(14) . ?
C11' C16' 1.389(9) . ?
C11' C17' 1.431(17) . ?
C11' C12' 1.389(9) . ?
C12' C13' 1.446(14) . ?
C13' C14' 1.320(11) . ?
C14' C15' 1.320(11) . ?
C15' C16' 1.446(14) . ?
C11" C16" 1.389(9) . ?
C11" C17" 1.431(17) . ?
C11" C12" 1.389(9) . ?
C12" C13" 1.446(14) . ?
C13" C14" 1.320(11) . ?
C14" C15" 1.320(11) . ?
C15" C16" 1.446(14) . ?
